data_4082579
loop_
_publ_author_name
'Horeglad, Pawe\/l'
'Ablialimov, Osman'
'Szczepaniak, Grzegorz'
'D\;abrowska, Anna Maria'
'Dranka, Maciej'
'Zachara, Janusz'

_publ_section_title
;
 Dialkylgallium Complexes with Alkoxide and Aryloxide Ligands Possessing
 N-Heterocyclic Carbene Functionalities: Synthesis and Structure
;
_journal_issue 1
_journal_name_full Organometallics
_journal_page_first 100
_journal_paper_doi 10.1021/om400863y
_journal_volume 33
_journal_year 2014
_chemical_formula_moiety 'C16 H25 Ga N2 O'
_chemical_formula_sum 'C16 H25 Ga N2 O'
_chemical_formula_weight 331.10
_space_group_crystal_system monoclinic
_space_group_IT_number 14
_space_group_name_Hall '-P 2ybc'
_space_group_name_H-M_alt 'P 1 21/c 1'
_symmetry_cell_setting monoclinic
_symmetry_Int_Tables_number 14
_symmetry_space_group_name_Hall '-P 2ybc'
_symmetry_space_group_name_H-M 'P 1 21/c 1'
_atom_sites_solution_hydrogens geom
_atom_sites_solution_primary direct
_audit_creation_date 2013-06-27
_audit_creation_method
;
  Olex2 1.2-beta
  (compiled Apr 23 2013 17:54:37, GUI svn.r4466)
;
_cell_angle_alpha 90
_cell_angle_beta 97.6310(11)
_cell_angle_gamma 90
_cell_formula_units_Z 4
_cell_length_a 14.55464(18)
_cell_length_b 7.87134(9)
_cell_length_c 14.22468(16)
_cell_measurement_reflns_used 49644
_cell_measurement_temperature 100.0(2)
_cell_measurement_theta_max 31.3990
_cell_measurement_theta_min 3.8480
_cell_volume 1615.21(3)
_computing_cell_refinement
;
CrysAlisPro, Agilent Technologies,
Version 1.171.36.28 (release 01-02-2013 CrysAlis171 .NET)
(compiled Feb  1 2013,16:14:44)
;
_computing_data_collection
;
CrysAlisPro, Agilent Technologies,
Version 1.171.36.28 (release 01-02-2013 CrysAlis171 .NET)
(compiled Feb  1 2013,16:14:44)
;
_computing_data_reduction
;
CrysAlisPro, Agilent Technologies,
Version 1.171.36.28 (release 01-02-2013 CrysAlis171 .NET)
(compiled Feb  1 2013,16:14:44)
;
_computing_molecular_graphics
;
O. V. Dolomanov, L. J. Bourhis, R. J. Gildea, J. A. K. Howard and H. Puschmann,
OLEX2: a complete structure solution, refinement and analysis program.
J. Appl. Cryst. (2009). 42, 339-341.
;
_computing_publication_material
;
O. V. Dolomanov, L. J. Bourhis, R. J. Gildea, J. A. K. Howard and H. Puschmann,
OLEX2: a complete structure solution, refinement and analysis program.
J. Appl. Cryst. (2009). 42, 339-341.
;
_computing_structure_refinement
;
SHELXL-2013, G.M. Sheldrick, Acta Cryst.
(2008). A64, 112-122
;
_computing_structure_solution
;
SHELXS, G.M. Sheldrick, Acta Cryst.
(2008). A64, 112-122
;
_diffrn_ambient_temperature 100.0(2)
_diffrn_detector_area_resol_mean 10.3347
_diffrn_measured_fraction_theta_full 0.9974
_diffrn_measured_fraction_theta_max 0.9975
_diffrn_measurement_details
;
  1 omega  -85.00  -11.50   0.7500    8.0000
omega____ theta____ kappa____ phi______ frames
    -      -16.3840  143.0000   54.0000 98

  2 omega  -76.00    0.50   0.7500    8.0000
omega____ theta____ kappa____ phi______ frames
    -      -16.3840  128.0000  -23.0000 102

  3 omega   -4.00   92.00   0.7500    8.0000
omega____ theta____ kappa____ phi______ frames
    -       16.6965   38.0000  -30.0000 128

  4 omega  -10.00   92.00   0.7500    8.0000
omega____ theta____ kappa____ phi______ frames
    -       16.6965   38.0000 -120.0000 136

  5 omega  -20.25   27.00   0.7500    8.0000
omega____ theta____ kappa____ phi______ frames
    -       16.6965   97.0000  153.0000 63

  6 omega  -59.00   47.50   0.7500    8.0000
omega____ theta____ kappa____ phi______ frames
    -       16.6965  -77.0000  -60.0000 142

  7 omega  -58.00   49.25   0.7500    8.0000
omega____ theta____ kappa____ phi______ frames
    -       16.6965  -77.0000 -150.0000 143

  8 omega   -8.00   88.00   0.7500    8.0000
omega____ theta____ kappa____ phi______ frames
    -       16.6965   57.0000   60.0000 128

  9 omega  -95.00   16.00   0.7500    8.0000
omega____ theta____ kappa____ phi______ frames
    -      -16.3840  -77.0000   60.0000 148

 10 omega  -43.00   59.00   0.7500    8.0000
omega____ theta____ kappa____ phi______ frames
    -      -16.3840   38.0000   30.0000 136

 11 omega  -46.00   56.75   0.7500    8.0000
omega____ theta____ kappa____ phi______ frames
    -      -16.3840   57.0000 -180.0000 137

 12 omega  -10.00   92.00   0.7500    8.0000
omega____ theta____ kappa____ phi______ frames
    -       16.6965   38.0000 -180.0000 136

 13 omega   53.00  104.75   0.7500    8.0000
omega____ theta____ kappa____ phi______ frames
    -       16.6965 -179.0000  -30.0000 69

 14 omega  -91.00  -13.00   0.7500    8.0000
omega____ theta____ kappa____ phi______ frames
    -      -16.3840  151.0000 -107.0000 104

 15 omega -106.00  -34.00   0.7500    8.0000
omega____ theta____ kappa____ phi______ frames
    -      -16.3840 -179.0000  -60.0000 96

 16 omega  -90.00   12.00   0.7500    8.0000
omega____ theta____ kappa____ phi______ frames
    -      -16.3840  -57.0000 -180.0000 136

 17 omega  -86.00  -11.00   0.7500    8.0000
omega____ theta____ kappa____ phi______ frames
    -      -16.3840  145.0000  147.0000 100

 18 omega  -76.00   -0.25   0.7500    8.0000
omega____ theta____ kappa____ phi______ frames
    -      -16.3840  128.0000  -23.0000 101

 19 omega   -4.00   59.00   0.7500    8.0000
omega____ theta____ kappa____ phi______ frames
    -       16.6965  -99.0000  -90.0000 84

 20 omega -105.00  -33.00   0.7500    8.0000
omega____ theta____ kappa____ phi______ frames
    -      -16.3840  179.0000  150.0000 96

 21 omega  -90.00   12.00   0.7500    8.0000
omega____ theta____ kappa____ phi______ frames
    -      -16.3840  -57.0000  -30.0000 136

 22 omega  -88.00  -12.25   0.7500    8.0000
omega____ theta____ kappa____ phi______ frames
    -      -16.3840  148.0000   87.0000 101

 23 omega   -4.00   59.00   0.7500    8.0000
omega____ theta____ kappa____ phi______ frames
    -       16.6965  -99.0000  150.0000 84

 24 omega   56.00  104.75   0.7500    8.0000
omega____ theta____ kappa____ phi______ frames
    -       16.6965  179.0000  -90.0000 65

 25 omega   56.00  104.75   0.7500    8.0000
omega____ theta____ kappa____ phi______ frames
    -       16.6965  179.0000 -120.0000 65

 26 omega  -90.00  -12.00   0.7500    8.0000
omega____ theta____ kappa____ phi______ frames
    -      -16.3840  150.0000  163.0000 104

 27 omega  -57.00   45.00   0.7500    8.0000
omega____ theta____ kappa____ phi______ frames
    -       16.6965  -57.0000    0.0000 136
;
_diffrn_measurement_device_type 'Xcalibur, Atlas, Gemini A Ultra'
_diffrn_measurement_method '\w scans'
_diffrn_orient_matrix_UB_11 -0.0080474000
_diffrn_orient_matrix_UB_12 0.0884971000
_diffrn_orient_matrix_UB_13 -0.0057980000
_diffrn_orient_matrix_UB_21 -0.0456066000
_diffrn_orient_matrix_UB_22 -0.0167276000
_diffrn_orient_matrix_UB_23 -0.0223958000
_diffrn_orient_matrix_UB_31 -0.0165211000
_diffrn_orient_matrix_UB_32 0.0030803000
_diffrn_orient_matrix_UB_33 0.0446755000
_diffrn_radiation_monochromator graphite
_diffrn_radiation_probe x-ray
_diffrn_radiation_type 'Mo K\a'
_diffrn_radiation_wavelength 0.7107
_diffrn_reflns_av_R_equivalents 0.0455
_diffrn_reflns_av_unetI/netI 0.0119
_diffrn_reflns_Laue_measured_fraction_full 0.997
_diffrn_reflns_Laue_measured_fraction_max 0.998
_diffrn_reflns_limit_h_max 20
_diffrn_reflns_limit_h_min -20
_diffrn_reflns_limit_k_max 10
_diffrn_reflns_limit_k_min -10
_diffrn_reflns_limit_l_max 19
_diffrn_reflns_limit_l_min -19
_diffrn_reflns_number 95341
_diffrn_reflns_point_group_measured_fraction_full 0.997
_diffrn_reflns_point_group_measured_fraction_max 0.998
_diffrn_reflns_theta_full 25.242
_diffrn_reflns_theta_max 29.372
_diffrn_reflns_theta_min 3.365
_diffrn_source 'Enhance (Mo) X-ray Source'
_exptl_absorpt_coefficient_mu 1.702
_exptl_absorpt_correction_T_max 0.728
_exptl_absorpt_correction_T_min 0.511
_exptl_absorpt_correction_type gaussian
_exptl_absorpt_process_details
;
CrysAlisPro, Agilent Technologies,
Version 1.171.36.28 (release 01-02-2013 CrysAlis171 .NET)
(compiled Feb  1 2013,16:14:44)
Numerical absorption correction based on gaussian integration over
            a multifaceted crystal model
;
_exptl_crystal_colour colourless
_exptl_crystal_colour_primary colourless
_exptl_crystal_density_diffrn 1.362
_exptl_crystal_description irregular
_exptl_crystal_F_000 696
_exptl_crystal_size_max 0.46
_exptl_crystal_size_mid 0.26
_exptl_crystal_size_min 0.22
_refine_diff_density_max 0.403
_refine_diff_density_min -0.250
_refine_diff_density_rms 0.053
_refine_ls_extinction_method none
_refine_ls_goodness_of_fit_ref 1.059
_refine_ls_hydrogen_treatment constr
_refine_ls_matrix_type full
_refine_ls_number_parameters 186
_refine_ls_number_reflns 4436
_refine_ls_number_restraints 0
_refine_ls_restrained_S_all 1.059
_refine_ls_R_factor_all 0.0206
_refine_ls_R_factor_gt 0.0194
_refine_ls_shift/su_max 0.001
_refine_ls_shift/su_mean 0.000
_refine_ls_structure_factor_coef Fsqd
_refine_ls_weighting_details 'w=1/[\s^2^(Fo^2^)+(0.0236P)^2^+0.9558P] where P=(Fo^2^+2Fc^2^)/3'
_refine_ls_weighting_scheme calc
_refine_ls_wR_factor_gt 0.0517
_refine_ls_wR_factor_ref 0.0525
_reflns_Friedel_coverage 0.000
_reflns_number_gt 4228
_reflns_number_total 4436
_reflns_threshold_expression 'I > 2\s(I)'
_cod_data_source_file om400863y_si_002.cif
_cod_data_source_block compd_1
_cod_original_sg_symbol_H-M 'P 21/c'
_cod_database_code 4082579
_shelx_space_group_comment
;
The symmetry employed for this shelxl refinement is uniquely defined
by the following loop, which should always be used as a source of
symmetry information in preference to the above space-group names.
They are only intended as comments.
;
_shelxl_version_number 2013-3

loop_
_space_group_symop_operation_xyz
'x, y, z'
'-x, y+1/2, -z+1/2'
'-x, -y, -z'
'x, -y-1/2, z-1/2'

loop_
_atom_site_label
_atom_site_type_symbol
_atom_site_fract_x
_atom_site_fract_y
_atom_site_fract_z
_atom_site_U_iso_or_equiv
_atom_site_adp_type
_atom_site_occupancy
_atom_site_site_symmetry_order
_atom_site_calc_flag
_atom_site_refinement_flags_posn
_atom_site_refinement_flags_adp
Ga1 Ga 0.21896(2) 0.59701(2) 0.55237(2) 0.01052(4) Uani 1 1 d . .
O1 O 0.11048(5) 0.71570(10) 0.50126(5) 0.01388(15) Uani 1 1 d . .
N1 N 0.10425(6) 0.37234(12) 0.41185(6) 0.01214(16) Uani 1 1 d . .
N2 N 0.20634(6) 0.21619(11) 0.49705(6) 0.01226(16) Uani 1 1 d . .
C1 C 0.17576(7) 0.37455(13) 0.48104(7) 0.01062(18) Uani 1 1 d . .
C2 C 0.07434(8) 0.19760(14) 0.38496(8) 0.0158(2) Uani 1 1 d . .
H2A H 0.0647 0.1832 0.3152 0.019 Uiso 1 1 calc R U
H2B H 0.0166 0.1673 0.4108 0.019 Uiso 1 1 calc R U
C3 C 0.15649(8) 0.09172(13) 0.43085(8) 0.0158(2) Uani 1 1 d . .
H3A H 0.1356 -0.0076 0.4651 0.019 Uiso 1 1 calc R U
H3B H 0.1955 0.0522 0.3832 0.019 Uiso 1 1 calc R U
C4 C 0.32820(8) 0.69474(15) 0.50269(9) 0.0184(2) Uani 1 1 d . .
H4A H 0.3149 0.7065 0.4336 0.028 Uiso 1 1 calc R U
H4B H 0.3816 0.6195 0.5186 0.028 Uiso 1 1 calc R U
H4C H 0.3421 0.8067 0.5313 0.028 Uiso 1 1 calc R U
C5 C 0.21769(8) 0.57192(16) 0.69062(8) 0.0190(2) Uani 1 1 d . .
H5A H 0.2489 0.6695 0.7237 0.029 Uiso 1 1 calc R U
H5B H 0.2501 0.4672 0.7126 0.029 Uiso 1 1 calc R U
H5C H 0.1534 0.5667 0.7041 0.029 Uiso 1 1 calc R U
C6 C 0.08728(8) 0.68716(14) 0.40363(8) 0.0147(2) Uani 1 1 d . .
H6A H 0.1441 0.6959 0.3725 0.018 Uiso 1 1 calc R U
H6B H 0.0439 0.7769 0.3767 0.018 Uiso 1 1 calc R U
C7 C 0.04286(7) 0.51432(14) 0.38128(7) 0.01353(19) Uani 1 1 d . .
H7A H -0.0137 0.5055 0.4127 0.016 Uiso 1 1 calc R U
H7B H 0.0238 0.5058 0.3120 0.016 Uiso 1 1 calc R U
C8 C 0.28549(7) 0.16714(13) 0.56248(7) 0.01122(18) Uani 1 1 d . .
C9 C 0.27112(8) 0.09772(13) 0.64983(8) 0.01297(19) Uani 1 1 d . .
C10 C 0.34857(8) 0.04864(14) 0.71241(8) 0.0156(2) Uani 1 1 d . .
H10 H 0.3399 0.0009 0.7719 0.019 Uiso 1 1 calc R U
C11 C 0.43824(8) 0.06775(14) 0.69002(8) 0.0164(2) Uani 1 1 d . .
C12 C 0.44971(8) 0.13207(14) 0.60086(8) 0.0160(2) Uani 1 1 d . .
H12 H 0.5105 0.1424 0.5841 0.019 Uiso 1 1 calc R U
C13 C 0.37436(8) 0.18148(13) 0.53584(8) 0.01363(19) Uani 1 1 d . .
C14 C 0.17487(8) 0.07524(17) 0.67596(9) 0.0204(2) Uani 1 1 d . .
H14A H 0.1396 0.1805 0.6625 0.031 Uiso 1 1 calc R U
H14B H 0.1788 0.0485 0.7437 0.031 Uiso 1 1 calc R U
H14C H 0.1437 -0.0179 0.6387 0.031 Uiso 1 1 calc R U
C15 C 0.52116(9) 0.02385(18) 0.76136(9) 0.0249(3) Uani 1 1 d . .
H15A H 0.5620 -0.0534 0.7322 0.037 Uiso 1 1 calc R U
H15B H 0.5002 -0.0314 0.8165 0.037 Uiso 1 1 calc R U
H15C H 0.5551 0.1279 0.7817 0.037 Uiso 1 1 calc R U
C16 C 0.38840(9) 0.24675(16) 0.43943(8) 0.0204(2) Uani 1 1 d . .
H16A H 0.3490 0.1827 0.3906 0.031 Uiso 1 1 calc R U
H16B H 0.4535 0.2327 0.4303 0.031 Uiso 1 1 calc R U
H16C H 0.3719 0.3674 0.4346 0.031 Uiso 1 1 calc R U

loop_
_atom_site_aniso_label
_atom_site_aniso_U_11
_atom_site_aniso_U_22
_atom_site_aniso_U_33
_atom_site_aniso_U_23
_atom_site_aniso_U_13
_atom_site_aniso_U_12
Ga1 0.01076(6) 0.00961(6) 0.01110(6) -0.00112(4) 0.00108(4) -0.00141(4)
O1 0.0144(3) 0.0121(3) 0.0149(3) -0.0008(3) 0.0011(3) 0.0013(3)
N1 0.0137(4) 0.0102(4) 0.0119(4) -0.0006(3) -0.0007(3) -0.0016(3)
N2 0.0144(4) 0.0094(4) 0.0121(4) -0.0015(3) -0.0015(3) -0.0007(3)
C1 0.0111(4) 0.0112(4) 0.0098(4) 0.0005(3) 0.0023(3) -0.0006(3)
C2 0.0180(5) 0.0121(5) 0.0160(5) -0.0025(4) -0.0019(4) -0.0036(4)
C3 0.0209(5) 0.0105(5) 0.0148(5) -0.0031(4) -0.0022(4) -0.0014(4)
C4 0.0149(5) 0.0173(5) 0.0236(5) -0.0017(4) 0.0048(4) -0.0042(4)
C5 0.0194(5) 0.0248(6) 0.0124(5) -0.0021(4) 0.0004(4) -0.0020(4)
C6 0.0153(5) 0.0124(5) 0.0157(5) 0.0025(4) 0.0001(4) 0.0005(4)
C7 0.0121(4) 0.0138(5) 0.0138(5) 0.0018(4) -0.0014(4) 0.0005(4)
C8 0.0132(4) 0.0091(4) 0.0111(4) -0.0007(3) 0.0005(3) 0.0014(3)
C9 0.0161(5) 0.0112(5) 0.0121(4) -0.0008(4) 0.0035(4) 0.0000(4)
C10 0.0221(5) 0.0131(5) 0.0112(4) 0.0006(4) 0.0007(4) 0.0015(4)
C11 0.0180(5) 0.0130(5) 0.0167(5) -0.0030(4) -0.0028(4) 0.0027(4)
C12 0.0138(5) 0.0140(5) 0.0203(5) -0.0024(4) 0.0028(4) 0.0005(4)
C13 0.0165(5) 0.0105(4) 0.0144(5) -0.0006(4) 0.0038(4) -0.0003(4)
C14 0.0184(5) 0.0260(6) 0.0183(5) 0.0023(4) 0.0072(4) -0.0010(4)
C15 0.0225(6) 0.0257(6) 0.0236(6) -0.0028(5) -0.0069(5) 0.0075(5)
C16 0.0238(6) 0.0213(5) 0.0177(5) 0.0041(4) 0.0092(4) 0.0009(4)

loop_
_atom_type_symbol
_atom_type_description
_atom_type_scat_dispersion_real
_atom_type_scat_dispersion_imag
_atom_type_scat_source
C C 0.0033 0.0016 'International Tables Vol C Tables 4.2.6.8 and 6.1.1.4'
H H 0.0000 0.0000 'International Tables Vol C Tables 4.2.6.8 and 6.1.1.4'
N N 0.0061 0.0033 'International Tables Vol C Tables 4.2.6.8 and 6.1.1.4'
O O 0.0106 0.0060 'International Tables Vol C Tables 4.2.6.8 and 6.1.1.4'
Ga Ga 0.2307 1.6083 'International Tables Vol C Tables 4.2.6.8 and 6.1.1.4'

loop_
_exptl_crystal_face_index_h
_exptl_crystal_face_index_k
_exptl_crystal_face_index_l
_exptl_crystal_face_perp_dist
0 0 -1 0.1261
-4 11 2 0.2029
1 0 0 0.1081
-1 0 0 0.1121
-9 0 19 0.1133
0 0 1 0.1121
-17 -2 -8 0.1248
0 -1 0 0.2284
-20 -2 -1 0.1173
6 -3 -19 0.1721
-20 2 -2 0.1213
0 1 0 0.2284

loop_
_geom_angle_atom_site_label_1
_geom_angle_atom_site_label_2
_geom_angle_atom_site_label_3
_geom_angle
O1 Ga1 C1 92.60(4)
O1 Ga1 C4 109.84(4)
O1 Ga1 C5 108.26(4)
C4 Ga1 C1 111.00(4)
C5 Ga1 C1 111.03(5)
C5 Ga1 C4 120.50(5)
C6 O1 Ga1 112.31(6)
C1 N1 C2 112.16(9)
C1 N1 C7 126.59(9)
C7 N1 C2 119.18(9)
C1 N2 C3 112.70(9)
C1 N2 C8 125.71(9)
C8 N2 C3 121.21(9)
N1 C1 Ga1 121.79(8)
N2 C1 Ga1 129.18(7)
N2 C1 N1 108.90(9)
N1 C2 H2A 111.3
N1 C2 H2B 111.3
N1 C2 C3 102.11(8)
H2A C2 H2B 109.2
C3 C2 H2A 111.3
C3 C2 H2B 111.3
N2 C3 C2 101.54(8)
N2 C3 H3A 111.5
N2 C3 H3B 111.5
C2 C3 H3A 111.5
C2 C3 H3B 111.5
H3A C3 H3B 109.3
Ga1 C4 H4A 109.5
Ga1 C4 H4B 109.5
Ga1 C4 H4C 109.5
H4A C4 H4B 109.5
H4A C4 H4C 109.5
H4B C4 H4C 109.5
Ga1 C5 H5A 109.5
Ga1 C5 H5B 109.5
Ga1 C5 H5C 109.5
H5A C5 H5B 109.5
H5A C5 H5C 109.5
H5B C5 H5C 109.5
O1 C6 H6A 109.0
O1 C6 H6B 109.0
O1 C6 C7 112.94(9)
H6A C6 H6B 107.8
C7 C6 H6A 109.0
C7 C6 H6B 109.0
N1 C7 C6 113.31(9)
N1 C7 H7A 108.9
N1 C7 H7B 108.9
C6 C7 H7A 108.9
C6 C7 H7B 108.9
H7A C7 H7B 107.7
C9 C8 N2 118.67(9)
C9 C8 C13 121.64(10)
C13 C8 N2 119.61(9)
C8 C9 C14 121.25(10)
C10 C9 C8 118.16(10)
C10 C9 C14 120.60(10)
C9 C10 H10 119.1
C11 C10 C9 121.78(10)
C11 C10 H10 119.1
C10 C11 C12 118.42(10)
C10 C11 C15 120.75(11)
C12 C11 C15 120.81(11)
C11 C12 H12 119.1
C13 C12 C11 121.73(10)
C13 C12 H12 119.1
C8 C13 C16 121.12(10)
C12 C13 C8 118.17(10)
C12 C13 C16 120.71(10)
C9 C14 H14A 109.5
C9 C14 H14B 109.5
C9 C14 H14C 109.5
H14A C14 H14B 109.5
H14A C14 H14C 109.5
H14B C14 H14C 109.5
C11 C15 H15A 109.5
C11 C15 H15B 109.5
C11 C15 H15C 109.5
H15A C15 H15B 109.5
H15A C15 H15C 109.5
H15B C15 H15C 109.5
C13 C16 H16A 109.5
C13 C16 H16B 109.5
C13 C16 H16C 109.5
H16A C16 H16B 109.5
H16A C16 H16C 109.5
H16B C16 H16C 109.5

loop_
_geom_bond_atom_site_label_1
_geom_bond_atom_site_label_2
_geom_bond_distance
Ga1 O1 1.8946(8)
Ga1 C1 2.0789(10)
Ga1 C4 1.9792(11)
Ga1 C5 1.9790(11)
O1 C6 1.4031(13)
N1 C1 1.3342(13)
N1 C2 1.4777(13)
N1 C7 1.4605(14)
N2 C1 1.3330(13)
N2 C3 1.4804(13)
N2 C8 1.4344(13)
C2 H2A 0.9900
C2 H2B 0.9900
C2 C3 1.5307(16)
C3 H3A 0.9900
C3 H3B 0.9900
C4 H4A 0.9800
C4 H4B 0.9800
C4 H4C 0.9800
C5 H5A 0.9800
C5 H5B 0.9800
C5 H5C 0.9800
C6 H6A 0.9900
C6 H6B 0.9900
C6 C7 1.5216(15)
C7 H7A 0.9900
C7 H7B 0.9900
C8 C9 1.3983(14)
C8 C13 1.3998(15)
C9 C10 1.3949(15)
C9 C14 1.5069(16)
C10 H10 0.9500
C10 C11 1.3922(16)
C11 C12 1.3960(16)
C11 C15 1.5102(16)
C12 H12 0.9500
C12 C13 1.3929(15)
C13 C16 1.5036(15)
C14 H14A 0.9800
C14 H14B 0.9800
C14 H14C 0.9800
C15 H15A 0.9800
C15 H15B 0.9800
C15 H15C 0.9800
C16 H16A 0.9800
C16 H16B 0.9800
C16 H16C 0.9800

loop_
_geom_hbond_atom_site_label_D
_geom_hbond_atom_site_label_H
_geom_hbond_atom_site_label_A
_geom_hbond_distance_DH
_geom_hbond_distance_HA
_geom_hbond_distance_DA
_geom_hbond_angle_DHA
_geom_hbond_site_symmetry_A
C2 H2B O1 0.99 2.54 3.3878(14) 143.6 3_566
C3 H3A O1 0.99 2.28 3.2233(14) 159.2 1_545

loop_
_geom_torsion_atom_site_label_1
_geom_torsion_atom_site_label_2
_geom_torsion_atom_site_label_3
_geom_torsion_atom_site_label_4
_geom_torsion
Ga1 O1 C6 C7 76.47(9)
O1 C6 C7 N1 -63.02(12)
N1 C2 C3 N2 15.01(11)
N2 C8 C9 C10 179.25(9)
N2 C8 C9 C14 -0.42(15)
N2 C8 C13 C12 -179.72(10)
N2 C8 C13 C16 -0.30(15)
C1 Ga1 O1 C6 -45.07(7)
C1 N1 C2 C3 -14.85(12)
C1 N1 C7 C6 24.70(15)
C1 N2 C3 C2 -12.23(12)
C1 N2 C8 C9 102.26(12)
C1 N2 C8 C13 -81.00(14)
C2 N1 C1 Ga1 -168.47(7)
C2 N1 C1 N2 7.75(12)
C2 N1 C7 C6 -172.97(9)
C3 N2 C1 Ga1 179.28(8)
C3 N2 C1 N1 3.44(12)
C3 N2 C8 C9 -85.38(13)
C3 N2 C8 C13 91.36(12)
C4 Ga1 O1 C6 68.37(8)
C5 Ga1 O1 C6 -158.23(7)
C7 N1 C1 Ga1 -5.10(14)
C7 N1 C1 N2 171.12(9)
C7 N1 C2 C3 -179.59(9)
C8 N2 C1 Ga1 -7.80(16)
C8 N2 C1 N1 176.35(9)
C8 N2 C3 C2 174.49(9)
C8 C9 C10 C11 0.23(16)
C9 C8 C13 C12 -3.08(16)
C9 C8 C13 C16 176.33(10)
C9 C10 C11 C12 -2.42(17)
C9 C10 C11 C15 176.15(11)
C10 C11 C12 C13 1.90(17)
C11 C12 C13 C8 0.78(16)
C11 C12 C13 C16 -178.63(11)
C13 C8 C9 C10 2.58(15)
C13 C8 C9 C14 -177.09(10)
C14 C9 C10 C11 179.91(11)
C15 C11 C12 C13 -176.67(11)
